data_2208641
loop_
_publ_author_name
'Suchada Chantrapromma'
'Sompong Boonsri'
'Hoong-Kun Fun'
'Shazia Anjum'
'Akkharawit Kanjana-opas'

_publ_section_title 2,3-Dihydro-7,8-dihydroxy-3-[(4-methoxyphenyl)methylene]-4<i>H</i>-1-benzopyran-4-one
_journal_coeditor_code JH2004
_journal_issue 4
_journal_name_full 'Acta Crystallographica Section E'
_journal_page_first o1254
_journal_page_last o1256
_journal_paper_doi 10.1107/S1600536806007124
_journal_volume 62
_journal_year 2006
_chemical_formula_iupac 'C17 H14 O5'
_chemical_formula_moiety 'C17 H14 O5'
_chemical_formula_sum 'C17 H14 O5'
_chemical_formula_weight 298.28
_chemical_melting_point .457E-305
_chemical_name_common intricatinol
_chemical_name_systematic 2,3-dihydro-6,7-dihydroxy-3-[(4-methoxyphenyl)methylene]-4H-1-benzopyran-4-one
_space_group_IT_number 14
_symmetry_cell_setting monoclinic
_symmetry_space_group_name_Hall '-P 2ybc'
_symmetry_space_group_name_H-M 'P 1 21/c 1'
_atom_sites_solution_hydrogens geom
_atom_sites_solution_primary direct
_atom_sites_solution_secondary difmap
_audit_creation_method SHELXL-97
_cell_angle_alpha 90.00
_cell_angle_beta 95.905(4)
_cell_angle_gamma 90.00
_cell_formula_units_Z 4
_cell_length_a 12.886(3)
_cell_length_b 13.896(3)
_cell_length_c 7.680(2)
_cell_measurement_reflns_used 2699
_cell_measurement_temperature 297(2)
_cell_measurement_theta_max 26.00
_cell_measurement_theta_min 1.59
_cell_volume 1367.9(6)
_computing_cell_refinement 'SAINT (Siemens, 1996)'
_computing_data_collection 'SMART (Siemens, 1996)'
_computing_data_reduction SAINT
_computing_molecular_graphics SHELXTL
_computing_publication_material
;
SHELXTL and PLATON (Spek, 2003)
;
_computing_structure_refinement SHELXTL
_computing_structure_solution 'SHELXTL (Bruker, 1997)'
_diffrn_ambient_temperature 273(2)
_diffrn_detector_area_resol_mean 8.33
_diffrn_measured_fraction_theta_full 0.996
_diffrn_measured_fraction_theta_max 0.996
_diffrn_measurement_device_type
;
Bruker SMART CCD area-detector
;
_diffrn_measurement_method \w
_diffrn_radiation_monochromator graphite
_diffrn_radiation_source 'fine-focus sealed tube'
_diffrn_radiation_type MoK\a
_diffrn_radiation_wavelength 0.71073
_diffrn_reflns_av_R_equivalents 0.0192
_diffrn_reflns_av_sigmaI/netI 0.0192
_diffrn_reflns_limit_h_max 14
_diffrn_reflns_limit_h_min -15
_diffrn_reflns_limit_k_max 17
_diffrn_reflns_limit_k_min -17
_diffrn_reflns_limit_l_max 9
_diffrn_reflns_limit_l_min -8
_diffrn_reflns_number 7637
_diffrn_reflns_theta_full 26.00
_diffrn_reflns_theta_max 26.00
_diffrn_reflns_theta_min 1.59
_diffrn_standards_number 0
_exptl_absorpt_coefficient_mu 0.107
_exptl_absorpt_correction_T_max 0.9889
_exptl_absorpt_correction_T_min 0.9471
_exptl_absorpt_correction_type multi-scan
_exptl_absorpt_process_details '(SADABS; Sheldrick, 1996)'
_exptl_crystal_colour Yellow
_exptl_crystal_density_diffrn 1.448
_exptl_crystal_density_method 'not measured'
_exptl_crystal_description Needle
_exptl_crystal_F_000 624
_exptl_crystal_size_max 0.51
_exptl_crystal_size_mid 0.11
_exptl_crystal_size_min 0.10
_refine_diff_density_max 0.189
_refine_diff_density_min -0.185
_refine_ls_extinction_coef 0.0049(9)
_refine_ls_extinction_expression Fc^*^=kFc[1+0.001xFc^2^\l^3^/sin(2\q)]^-1/4^
_refine_ls_extinction_method SHELXL97
_refine_ls_goodness_of_fit_ref 1.046
_refine_ls_hydrogen_treatment constr
_refine_ls_matrix_type full
_refine_ls_number_parameters 203
_refine_ls_number_reflns 2687
_refine_ls_number_restraints 0
_refine_ls_restrained_S_all 1.046
_refine_ls_R_factor_all 0.0490
_refine_ls_R_factor_gt 0.0419
_refine_ls_shift/su_max 0.000
_refine_ls_shift/su_mean 0.000
_refine_ls_structure_factor_coef Fsqd
_refine_ls_weighting_details 'calc w=1/[\s^2^(Fo^2^)+(0.05P)^2^+0.3706P] where P=(Fo^2^+2Fc^2^)/3'
_refine_ls_weighting_scheme calc
_refine_ls_wR_factor_gt 0.1040
_refine_ls_wR_factor_ref 0.1096
_reflns_number_gt 2291
_reflns_number_total 2687
_reflns_threshold_expression I>2\s(I)
_cod_data_source_file jh2004.cif
_cod_data_source_block I
_cod_depositor_comments
;
The following automatic conversions were performed:
'_symmetry_cell_setting' value 'Monoclinic' changed to 'monoclinic'
according to '/home/saulius/struct/CIF-dictionaries/cif_core.dic'
dictionary named 'cif_core.dic' version 2.4.1 from 2010-06-29.

Automatic conversion script
Id: cif_fix_enum 1527 2010-12-29 10:47:43Z saulius 

The following automatic conversions were performed:

'_symmetry_cell_setting' value 'Monoclinic' changed to 'monoclinic'
according to /home/saulius/struct/CIF-dictionaries/cif_core.dic
dictionary named 'cif_core.dic' version 2.4.1 from 2010-06-29.

Automatic conversion script
Id: cif_fix_values 1715 2011-07-08 13:25:40Z adriana 
;
_cod_original_cell_volume 1367.9(5)
_cod_original_sg_symbol_H-M 'P 21/c'
_cod_database_code 2208641
_cod_database_fobs_code 2208641

loop_
_symmetry_equiv_pos_as_xyz
'x, y, z'
'-x, y+1/2, -z+1/2'
'-x, -y, -z'
'x, -y-1/2, z-1/2'

loop_
_atom_site_type_symbol
_atom_site_label
_atom_site_fract_x
_atom_site_fract_y
_atom_site_fract_z
_atom_site_U_iso_or_equiv
_atom_site_adp_type
_atom_site_calc_flag
_atom_site_refinement_flags
_atom_site_occupancy
O O1 0.01132(9) 0.41003(8) 0.72392(16) 0.0505(3) Uani d . 1
O O2 0.09372(9) 0.12905(8) 0.82516(18) 0.0548(3) Uani d . 1
O O3 -0.31839(9) 0.31297(9) 0.45439(18) 0.0575(4) Uani d . 1
H H3A -0.3188 0.3694 0.4230 0.086 Uiso calc R 1
O O4 -0.18012(9) 0.45510(8) 0.54734(18) 0.0556(4) Uani d . 1
H H4A -0.1346 0.4922 0.5887 0.083 Uiso calc R 1
O O5 0.58076(9) 0.46678(9) 1.27173(18) 0.0597(4) Uani d . 1
C C1 -0.05713(11) 0.33709(11) 0.6815(2) 0.0377(4) Uani d . 1
C C2 -0.15188(11) 0.36279(11) 0.5908(2) 0.0401(4) Uani d . 1
C C3 -0.22361(11) 0.29103(12) 0.5394(2) 0.0425(4) Uani d . 1
C C4 -0.20130(12) 0.19485(12) 0.5757(2) 0.0456(4) Uani d . 1
H H4 -0.2497 0.1475 0.5394 0.055 Uiso calc R 1
C C5 -0.10820(12) 0.17036(11) 0.6646(2) 0.0443(4) Uani d . 1
H H5 -0.0937 0.1060 0.6896 0.053 Uiso calc R 1
C C6 -0.03415(11) 0.24051(11) 0.7189(2) 0.0382(4) Uani d . 1
C C7 0.06660(12) 0.21356(11) 0.8088(2) 0.0402(4) Uani d . 1
C C8 0.13531(11) 0.29399(10) 0.8767(2) 0.0388(4) Uani d . 1
C C9 0.09027(12) 0.39398(11) 0.8665(2) 0.0453(4) Uani d . 1
H H9A 0.0608 0.4076 0.9751 0.054 Uiso calc R 1
H H9B 0.1465 0.4394 0.8568 0.054 Uiso calc R 1
C C10 0.23154(12) 0.27122(11) 0.9468(2) 0.0401(4) Uani d . 1
H H10 0.2469 0.2060 0.9409 0.048 Uiso calc R 1
C C11 0.31678(11) 0.32909(11) 1.0305(2) 0.0378(3) Uani d . 1
C C12 0.41738(12) 0.29021(11) 1.0382(2) 0.0420(4) Uani d . 1
H H12 0.4265 0.2304 0.9876 0.050 Uiso calc R 1
C C13 0.50263(12) 0.33729(12) 1.1174(2) 0.0455(4) Uani d . 1
H H13 0.5685 0.3096 1.1204 0.055 Uiso calc R 1
C C14 0.49066(12) 0.42630(12) 1.1932(2) 0.0430(4) Uani d . 1
C C15 0.39257(13) 0.46712(12) 1.1891(2) 0.0464(4) Uani d . 1
H H15 0.3843 0.5271 1.2397 0.056 Uiso calc R 1
C C16 0.30687(12) 0.41842(12) 1.1095(2) 0.0445(4) Uani d . 1
H H16 0.2410 0.4459 1.1087 0.053 Uiso calc R 1
C C17 0.57693(16) 0.56264(13) 1.3341(3) 0.0618(5) Uani d . 1
H H17A 0.5491 0.6040 1.2406 0.093 Uiso calc R 1
H H17B 0.6460 0.5834 1.3762 0.093 Uiso calc R 1
H H17C 0.5330 0.5653 1.4277 0.093 Uiso calc R 1

loop_
_atom_site_aniso_label
_atom_site_aniso_U_11
_atom_site_aniso_U_22
_atom_site_aniso_U_33
_atom_site_aniso_U_12
_atom_site_aniso_U_13
_atom_site_aniso_U_23
O1 0.0451(6) 0.0312(6) 0.0700(8) -0.0042(5) -0.0198(6) 0.0038(5)
O2 0.0509(7) 0.0315(6) 0.0792(9) 0.0043(5) -0.0069(6) 0.0025(5)
O3 0.0379(6) 0.0570(8) 0.0738(9) -0.0064(5) -0.0128(6) 0.0060(7)
O4 0.0459(7) 0.0365(6) 0.0790(9) 0.0010(5) -0.0199(6) 0.0007(6)
O5 0.0516(7) 0.0530(8) 0.0706(9) -0.0097(6) -0.0129(6) -0.0056(6)
C1 0.0353(8) 0.0333(8) 0.0436(9) -0.0031(6) -0.0001(6) -0.0034(6)
C2 0.0384(8) 0.0353(8) 0.0457(9) 0.0012(6) 0.0001(7) -0.0008(7)
C3 0.0326(7) 0.0476(9) 0.0465(9) -0.0015(7) 0.0011(6) -0.0009(7)
C4 0.0383(8) 0.0394(8) 0.0584(11) -0.0111(7) 0.0012(7) -0.0045(7)
C5 0.0424(8) 0.0323(8) 0.0579(11) -0.0037(6) 0.0040(7) -0.0003(7)
C6 0.0354(8) 0.0336(8) 0.0453(9) -0.0012(6) 0.0030(6) -0.0007(6)
C7 0.0414(8) 0.0314(8) 0.0473(9) 0.0011(6) 0.0026(7) 0.0018(6)
C8 0.0377(8) 0.0345(8) 0.0432(9) 0.0018(6) -0.0003(6) 0.0011(6)
C9 0.0387(8) 0.0352(8) 0.0586(11) -0.0001(6) -0.0107(7) -0.0024(7)
C10 0.0407(8) 0.0353(8) 0.0434(9) 0.0034(6) 0.0005(7) 0.0006(7)
C11 0.0371(8) 0.0392(8) 0.0362(8) 0.0019(6) 0.0001(6) 0.0044(6)
C12 0.0427(8) 0.0379(8) 0.0446(9) 0.0037(7) 0.0004(7) 0.0000(7)
C13 0.0346(8) 0.0492(10) 0.0517(10) 0.0037(7) -0.0005(7) 0.0008(8)
C14 0.0421(8) 0.0460(9) 0.0391(9) -0.0052(7) -0.0048(7) 0.0054(7)
C15 0.0531(10) 0.0395(9) 0.0449(9) 0.0020(7) -0.0032(7) -0.0051(7)
C16 0.0399(8) 0.0461(9) 0.0465(9) 0.0071(7) -0.0002(7) -0.0020(7)
C17 0.0757(13) 0.0508(11) 0.0566(12) -0.0219(10) -0.0038(10) 0.0039(9)

loop_
_atom_type_symbol
_atom_type_description
_atom_type_scat_dispersion_real
_atom_type_scat_dispersion_imag
_atom_type_scat_source
C C 0.0033 0.0016 'International Tables Vol C Tables 4.2.6.8 and 6.1.1.4'
H H 0.0000 0.0000 'International Tables Vol C Tables 4.2.6.8 and 6.1.1.4'
O O 0.0106 0.0060 'International Tables Vol C Tables 4.2.6.8 and 6.1.1.4'

loop_
_geom_angle_atom_site_label_1
_geom_angle_atom_site_label_2
_geom_angle_atom_site_label_3
_geom_angle
_geom_angle_publ_flag
C1 O1 C9 117.30(12) y
C3 O3 H3A 109.5 ?
C2 O4 H4A 109.5 ?
C14 O5 C17 118.42(14) y
O1 C1 C2 116.31(13) ?
O1 C1 C6 123.19(13) ?
C2 C1 C6 120.45(14) ?
O4 C2 C1 124.24(13) ?
O4 C2 C3 116.88(14) ?
C1 C2 C3 118.87(14) ?
O3 C3 C2 120.95(15) ?
O3 C3 C4 118.00(14) ?
C2 C3 C4 121.05(14) ?
C5 C4 C3 119.65(14) ?
C5 C4 H4 120.2 ?
C3 C4 H4 120.2 ?
C4 C5 C6 120.99(15) ?
C4 C5 H5 119.5 ?
C6 C5 H5 119.5 ?
C5 C6 C1 118.99(14) ?
C5 C6 C7 120.70(14) ?
C1 C6 C7 120.29(13) ?
O2 C7 C6 121.69(14) ?
O2 C7 C8 122.02(14) ?
C6 C7 C8 116.29(13) ?
C10 C8 C7 117.21(14) ?
C10 C8 C9 125.16(14) ?
C7 C8 C9 117.60(13) ?
O1 C9 C8 115.04(13) ?
O1 C9 H9A 108.5 ?
C8 C9 H9A 108.5 ?
O1 C9 H9B 108.5 ?
C8 C9 H9B 108.5 ?
H9A C9 H9B 107.5 ?
C8 C10 C11 132.27(15) y
C8 C10 H10 113.9 ?
C11 C10 H10 113.9 ?
C16 C11 C12 116.84(14) ?
C16 C11 C10 125.84(14) ?
C12 C11 C10 117.28(14) ?
C13 C12 C11 122.16(15) ?
C13 C12 H12 118.9 ?
C11 C12 H12 118.9 ?
C12 C13 C14 119.77(15) ?
C12 C13 H13 120.1 ?
C14 C13 H13 120.1 ?
O5 C14 C13 115.19(14) ?
O5 C14 C15 124.88(16) ?
C13 C14 C15 119.92(15) ?
C14 C15 C16 119.72(16) ?
C14 C15 H15 120.1 ?
C16 C15 H15 120.1 ?
C15 C16 C11 121.59(15) ?
C15 C16 H16 119.2 ?
C11 C16 H16 119.2 ?
O5 C17 H17A 109.5 ?
O5 C17 H17B 109.5 ?
H17A C17 H17B 109.5 ?
O5 C17 H17C 109.5 ?
H17A C17 H17C 109.5 ?
H17B C17 H17C 109.5 ?

loop_
_geom_bond_atom_site_label_1
_geom_bond_atom_site_label_2
_geom_bond_distance
_geom_bond_publ_flag
O1 C1 1.3610(18) y
O1 C9 1.4332(19) y
O2 C7 1.2280(18) y
O3 C3 1.3589(18) y
O3 H3A 0.8200 ?
O4 C2 1.3654(18) y
O4 H4A 0.8200 ?
O5 C14 1.3725(19) y
O5 C17 1.418(2) ?
C1 C2 1.388(2) ?
C1 C6 1.398(2) ?
C2 C3 1.389(2) ?
C3 C4 1.389(2) ?
C4 C5 1.361(2) ?
C4 H4 0.9300 ?
C5 C6 1.397(2) ?
C5 H5 0.9300 ?
C6 C7 1.455(2) ?
C7 C8 1.487(2) ?
C8 C10 1.338(2) y
C8 C9 1.505(2) ?
C9 H9A 0.9700 ?
C9 H9B 0.9700 ?
C10 C11 1.457(2) ?
C10 H10 0.9300 ?
C11 C16 1.393(2) ?
C11 C12 1.400(2) ?
C12 C13 1.367(2) ?
C12 H12 0.9300 ?
C13 C14 1.382(2) ?
C13 H13 0.9300 ?
C14 C15 1.383(2) ?
C15 C16 1.383(2) ?
C15 H15 0.9300 ?
C16 H16 0.9300 ?
C17 H17A 0.9600 ?
C17 H17B 0.9600 ?
C17 H17C 0.9600 ?

loop_
_geom_hbond_atom_site_label_D
_geom_hbond_atom_site_label_H
_geom_hbond_atom_site_label_A
_geom_hbond_site_symmetry_A
_geom_hbond_distance_DH
_geom_hbond_distance_HA
_geom_hbond_distance_DA
_geom_hbond_angle_DHA
_geom_hbond_publ_flag
O3 H3A O4 1_555 0.82 2.2743 2.706(2) 113 y
O3 H3A O5 1_454 0.82 2.1323 2.802(2) 138 y
O4 H4A O1 1_555 0.82 2.3486 2.762(2) 112 y
O4 H4A O2 2_556 0.82 2.0639 2.796(2) 148 y
C10 H10 O2 1_555 0.93 2.3385 2.755(2) 107 y

loop_
_geom_torsion_atom_site_label_1
_geom_torsion_atom_site_label_2
_geom_torsion_atom_site_label_3
_geom_torsion_atom_site_label_4
_geom_torsion
_geom_torsion_publ_flag
C9 O1 C1 C2 157.92(15) ?
C9 O1 C1 C6 -24.6(2) ?
O1 C1 C2 O4 -1.7(2) ?
C6 C1 C2 O4 -179.29(15) ?
O1 C1 C2 C3 178.10(14) ?
C6 C1 C2 C3 0.5(2) ?
O4 C2 C3 O3 -1.9(2) ?
C1 C2 C3 O3 178.31(15) ?
O4 C2 C3 C4 179.13(15) ?
C1 C2 C3 C4 -0.7(3) ?
O3 C3 C4 C5 -178.34(15) ?
C2 C3 C4 C5 0.7(3) ?
C3 C4 C5 C6 -0.5(3) ?
C4 C5 C6 C1 0.4(2) ?
C4 C5 C6 C7 -177.95(15) ?
O1 C1 C6 C5 -177.76(15) ?
C2 C1 C6 C5 -0.4(2) ?
O1 C1 C6 C7 0.6(2) ?
C2 C1 C6 C7 177.96(14) ?
C5 C6 C7 O2 7.0(2) ?
C1 C6 C7 O2 -171.29(15) ?
C5 C6 C7 C8 -174.05(15) ?
C1 C6 C7 C8 7.7(2) ?
O2 C7 C8 C10 4.4(2) ?
C6 C7 C8 C10 -174.58(14) ?
O2 C7 C8 C9 -173.75(16) ?
C6 C7 C8 C9 7.3(2) ?
C1 O1 C9 C8 38.2(2) ?
C10 C8 C9 O1 152.33(16) ?
C7 C8 C9 O1 -29.7(2) ?
C7 C8 C10 C11 -177.21(15) y
C9 C8 C10 C11 0.7(3) ?
C8 C10 C11 C16 23.0(3) ?
C8 C10 C11 C12 -159.41(17) ?
C16 C11 C12 C13 -0.6(2) ?
C10 C11 C12 C13 -178.40(15) ?
C11 C12 C13 C14 0.0(3) ?
C17 O5 C14 C13 172.68(15) y
C17 O5 C14 C15 -8.6(2) y
C12 C13 C14 O5 179.01(14) ?
C12 C13 C14 C15 0.2(3) ?
O5 C14 C15 C16 -178.46(15) ?
C13 C14 C15 C16 0.2(3) ?
C14 C15 C16 C11 -0.9(3) ?
C12 C11 C16 C15 1.1(2) ?
C10 C11 C16 C15 178.62(15) ?

loop_
_cod_related_entry_id
_cod_related_entry_database
_cod_related_entry_code
1 ChemSpider 28289794
